data_7701115
loop_
_publ_author_name
'Feng, Lu'
'Pan, Zhi-Quan'
'Zhou, Hong'
'Zhou, Min'
'Hou, Hao-Bo'

_publ_section_title
;
 Water-mediated proton conduction in Ni(ii) and Co(ii)
 benzenetriphosphonates
;
_journal_name_full 'Dalton Transactions'
_journal_paper_doi 10.1039/C9DT02960E
_journal_year 2019
_chemical_formula_moiety 'C20 H26 Co N4 O4, C10 H16 Co N2 O4, 2(C9 H12 O9 P3), 6(H2 O)'
_chemical_formula_sum 'C48 H78 Co2 N6 O32 P6'
_chemical_formula_weight 1554.84
_space_group_crystal_system triclinic
_space_group_IT_number 2
_space_group_name_Hall '-P 1'
_space_group_name_H-M_alt 'P -1'
_symmetry_space_group_name_Hall '-P 1'
_symmetry_space_group_name_H-M 'P -1'
_atom_sites_solution_hydrogens mixed
_audit_creation_method SHELXL-2014/7
_audit_update_record
;
2019-06-12 deposited with the CCDC.    2019-09-09 downloaded from the CCDC.
;
_cell_angle_alpha 107.348(2)
_cell_angle_beta 100.689(2)
_cell_angle_gamma 101.407(2)
_cell_formula_units_Z 1
_cell_length_a 11.3714(7)
_cell_length_b 11.8312(7)
_cell_length_c 13.1735(7)
_cell_measurement_reflns_used 4642
_cell_measurement_temperature 173(2)
_cell_measurement_theta_max 25.31
_cell_measurement_theta_min 2.84
_cell_volume 1600.70(16)
_computing_structure_refinement 'SHELXL-2014/7 (Sheldrick, 2014)'
_diffrn_ambient_temperature 173(2)
_diffrn_measured_fraction_theta_full 0.992
_diffrn_measured_fraction_theta_max 0.990
_diffrn_measurement_device_type 'PHOTON 100 CMOS detector'
_diffrn_measurement_method 'omega scan'
_diffrn_radiation_type MoK\a
_diffrn_radiation_wavelength 0.71073
_diffrn_reflns_av_R_equivalents 0.0475
_diffrn_reflns_av_unetI/netI 0.0617
_diffrn_reflns_Laue_measured_fraction_full 0.992
_diffrn_reflns_Laue_measured_fraction_max 0.990
_diffrn_reflns_limit_h_max 13
_diffrn_reflns_limit_h_min -13
_diffrn_reflns_limit_k_max 14
_diffrn_reflns_limit_k_min -13
_diffrn_reflns_limit_l_max 15
_diffrn_reflns_limit_l_min -15
_diffrn_reflns_number 13480
_diffrn_reflns_point_group_measured_fraction_full 0.992
_diffrn_reflns_point_group_measured_fraction_max 0.990
_diffrn_reflns_theta_full 25.242
_diffrn_reflns_theta_max 25.350
_diffrn_reflns_theta_min 2.733
_diffrn_source 'fine-focus sealed tube'
_exptl_absorpt_coefficient_mu 0.765
_exptl_absorpt_correction_T_max 0.7452
_exptl_absorpt_correction_T_min 0.6993
_exptl_absorpt_correction_type multi-scan
_exptl_absorpt_process_details 'SADABS (Bruker, 2014)'
_exptl_crystal_density_diffrn 1.613
_exptl_crystal_description block
_exptl_crystal_F_000 808
_exptl_crystal_size_max 0.310
_exptl_crystal_size_mid 0.280
_exptl_crystal_size_min 0.270
_refine_diff_density_max 0.381
_refine_diff_density_min -0.412
_refine_diff_density_rms 0.080
_refine_ls_extinction_method none
_refine_ls_goodness_of_fit_ref 1.021
_refine_ls_hydrogen_treatment mixed
_refine_ls_matrix_type full
_refine_ls_number_parameters 481
_refine_ls_number_reflns 5790
_refine_ls_number_restraints 38
_refine_ls_restrained_S_all 1.018
_refine_ls_R_factor_all 0.0678
_refine_ls_R_factor_gt 0.0404
_refine_ls_shift/su_max 0.001
_refine_ls_shift/su_mean 0.000
_refine_ls_structure_factor_coef Fsqd
_refine_ls_weighting_details 'w=1/[\s^2^(Fo^2^)+(0.0337P)^2^+1.1640P] where P=(Fo^2^+2Fc^2^)/3'
_refine_ls_weighting_scheme calc
_refine_ls_wR_factor_gt 0.0792
_refine_ls_wR_factor_ref 0.0878
_reflns_Friedel_coverage 0.000
_reflns_number_gt 4342
_reflns_number_total 5790
_reflns_threshold_expression 'I > 2\s(I)'
_cod_data_source_file c9dt02960e2.cif
_cod_data_source_block 1_CCDC1
_cod_original_cell_volume 1600.69(16)
_cod_database_code 7701115
_shelx_shelxl_version_number 2014/7
_shelx_space_group_comment
;
The symmetry employed for this shelxl refinement is uniquely defined
by the following loop, which should always be used as a source of
symmetry information in preference to the above space-group names.
They are only intended as comments.
;
_shelx_estimated_absorpt_t_min 0.797
_shelx_estimated_absorpt_t_max 0.820

loop_
_space_group_symop_operation_xyz
'x, y, z'
'-x, -y, -z'

loop_
_atom_site_label
_atom_site_type_symbol
_atom_site_fract_x
_atom_site_fract_y
_atom_site_fract_z
_atom_site_U_iso_or_equiv
_atom_site_adp_type
_atom_site_occupancy
_atom_site_site_symmetry_order
_atom_site_calc_flag
_atom_site_refinement_flags_posn
_atom_site_refinement_flags_adp
_atom_site_refinement_flags_occupancy
C1 C 0.9161(3) 0.8339(3) 0.6039(2) 0.0150(7) Uani 1 1 d . . .
C2 C 0.8967(3) 0.7664(3) 0.4931(2) 0.0155(7) Uani 1 1 d . . .
H2 H 0.9540 0.7906 0.4544 0.019 Uiso 1 1 calc R U .
C3 C 0.7954(3) 0.6645(3) 0.4375(2) 0.0151(7) Uani 1 1 d . . .
C4 C 0.7096(3) 0.6318(3) 0.4935(2) 0.0155(7) Uani 1 1 d . . .
H4 H 0.6396 0.5626 0.4560 0.019 Uiso 1 1 calc R U .
C5 C 0.7250(3) 0.6995(3) 0.6042(2) 0.0144(7) Uani 1 1 d . . .
C6 C 0.8296(3) 0.7996(3) 0.6584(2) 0.0141(7) Uani 1 1 d . . .
H6 H 0.8418 0.8451 0.7341 0.017 Uiso 1 1 calc R U .
C7 C 1.0293(3) 0.9424(3) 0.6642(2) 0.0155(7) Uani 1 1 d . . .
H7A H 1.0201 0.9843 0.7383 0.019 Uiso 1 1 calc R U .
H7B H 1.0300 1.0013 0.6242 0.019 Uiso 1 1 calc R U .
C8 C 0.7813(3) 0.5877(3) 0.3187(2) 0.0174(7) Uani 1 1 d . . .
H8A H 0.7325 0.5029 0.3048 0.021 Uiso 1 1 calc R U .
H8B H 0.8649 0.5836 0.3093 0.021 Uiso 1 1 calc R U .
C9 C 0.6335(3) 0.6594(3) 0.6645(2) 0.0157(7) Uani 1 1 d . . .
H9A H 0.5495 0.6233 0.6131 0.019 Uiso 1 1 calc R U .
H9B H 0.6308 0.7318 0.7248 0.019 Uiso 1 1 calc R U .
C10 C 0.0807(3) 0.7259(3) 0.2111(2) 0.0180(7) Uani 1 1 d . . .
H10 H -0.0059 0.7060 0.2058 0.022 Uiso 1 1 calc R U .
C11 C 0.1552(3) 0.8344(3) 0.2892(2) 0.0175(7) Uani 1 1 d . . .
H11 H 0.1208 0.8866 0.3381 0.021 Uiso 1 1 calc R U .
C12 C 0.2815(3) 0.8672(3) 0.2961(2) 0.0132(7) Uani 1 1 d . . .
C13 C 0.3277(3) 0.7834(3) 0.2265(2) 0.0136(7) Uani 1 1 d . . .
H13 H 0.4140 0.8008 0.2304 0.016 Uiso 1 1 calc R U .
C14 C 0.2469(3) 0.6751(3) 0.1521(2) 0.0136(7) Uani 1 1 d . . .
H14 H 0.2798 0.6181 0.1060 0.016 Uiso 1 1 calc R U .
C15 C 0.5300(3) 1.1662(3) 0.4136(2) 0.0172(7) Uani 1 1 d . . .
H15 H 0.5946 1.2113 0.3930 0.021 Uiso 1 1 calc R U .
C16 C 0.4572(3) 1.0533(3) 0.3412(2) 0.0161(7) Uani 1 1 d . . .
H16 H 0.4710 1.0199 0.2707 0.019 Uiso 1 1 calc R U .
C17 C 0.3630(3) 0.9884(3) 0.3730(2) 0.0133(7) Uani 1 1 d . . .
C18 C 0.3458(3) 1.0404(3) 0.4768(2) 0.0153(7) Uani 1 1 d . . .
H18 H 0.2824 0.9975 0.5002 0.018 Uiso 1 1 calc R U .
C19 C 0.4202(3) 1.1535(3) 0.5453(2) 0.0173(7) Uani 1 1 d . . .
H19 H 0.4079 1.1896 0.6159 0.021 Uiso 1 1 calc R U .
C20 C 0.2309(3) -0.0988(3) 0.0080(3) 0.0223(8) Uani 1 1 d . . .
H20 H 0.2562 -0.1715 0.0039 0.027 Uiso 1 1 calc R U .
C21 C 0.1076(3) -0.1036(3) 0.0014(3) 0.0224(8) Uani 1 1 d . . .
H21 H 0.0508 -0.1779 -0.0057 0.027 Uiso 1 1 calc R U .
C22 C 0.0661(3) -0.0003(3) 0.0049(2) 0.0151(7) Uani 1 1 d . . .
C23 C 0.1563(3) 0.1059(3) 0.0194(3) 0.0352(10) Uani 1 1 d . . .
H23 H 0.1341 0.1803 0.0246 0.042 Uiso 1 1 calc R U .
C24 C 0.2771(3) 0.1027(3) 0.0261(3) 0.0322(9) Uani 1 1 d . . .
H24 H 0.3364 0.1765 0.0358 0.039 Uiso 1 1 calc R U .
Co1 Co 0.0000 0.5000 0.0000 0.01021(14) Uani 1 2 d S . P
Co2 Co 0.5000 0.0000 0.0000 0.01194(14) Uani 1 2 d S . P
N1 N 0.1245(2) 0.6463(2) 0.14172(19) 0.0140(6) Uani 1 1 d . . .
N2 N 0.5105(2) 1.2132(2) 0.5129(2) 0.0169(6) Uani 1 1 d . . .
H2E H 0.559(3) 1.286(3) 0.559(3) 0.020 Uiso 1 1 d . U .
N3 N 0.3169(2) 0.0028(2) 0.0198(2) 0.0168(6) Uani 1 1 d . . .
O1 O 1.27658(19) 1.03058(19) 0.72856(17) 0.0181(5) Uani 1 1 d . . .
O2 O 1.1875(2) 0.8220(2) 0.74365(17) 0.0208(5) Uani 1 1 d . . .
O3 O 1.1879(2) 0.8461(2) 0.55938(17) 0.0202(5) Uani 1 1 d D . .
H3C H 1.167(3) 0.7716(17) 0.532(3) 0.024 Uiso 1 1 d D U .
O4 O 0.58079(19) 0.65260(19) 0.22771(16) 0.0158(5) Uani 1 1 d . . .
O5 O 0.71130(19) 0.55427(19) 0.10541(16) 0.0167(5) Uani 1 1 d . . .
O6 O 0.7962(2) 0.7708(2) 0.23731(19) 0.0225(5) Uani 1 1 d D . .
H6C H 0.766(3) 0.829(2) 0.243(3) 0.027 Uiso 1 1 d D U .
O7 O 0.6556(2) 0.42898(19) 0.62675(17) 0.0207(5) Uani 1 1 d . . .
O8 O 0.80842(19) 0.6031(2) 0.79032(16) 0.0178(5) Uani 1 1 d . . .
O9 O 0.5893(2) 0.5323(2) 0.79777(18) 0.0212(5) Uani 1 1 d D . .
H9C H 0.532(3) 0.470(2) 0.784(3) 0.025 Uiso 1 1 d D U .
O10 O -0.11773(19) 0.6138(2) -0.00961(16) 0.0148(5) Uani 1 1 d D . .
H10C H -0.171(2) 0.609(3) 0.022(2) 0.018 Uiso 1 1 d D U .
H10D H -0.140(3) 0.605(3) -0.0729(15) 0.018 Uiso 1 1 d D U .
O11 O -0.1063(2) 0.4321(2) 0.09499(17) 0.0174(5) Uani 1 1 d D . .
H11C H -0.072(3) 0.426(3) 0.1523(19) 0.021 Uiso 1 1 d D U .
H11D H -0.165(2) 0.462(3) 0.105(2) 0.021 Uiso 1 1 d D U .
O12 O 0.5220(2) -0.1070(2) 0.10076(17) 0.0175(5) Uani 1 1 d D . .
H12C H 0.509(3) -0.1797(17) 0.066(2) 0.021 Uiso 1 1 d D U .
H12D H 0.584(2) -0.082(3) 0.1507(19) 0.021 Uiso 1 1 d D U .
O13 O 0.5830(2) 0.1604(2) 0.14093(18) 0.0191(5) Uani 1 1 d D . .
H13C H 0.653(2) 0.166(3) 0.177(2) 0.023 Uiso 1 1 d D U .
H13D H 0.581(3) 0.227(2) 0.137(3) 0.023 Uiso 1 1 d D U .
O14 O 0.5345(2) 0.3398(2) 0.0550(2) 0.0281(6) Uani 1 1 d D . .
H14C H 0.591(2) 0.397(3) 0.057(3) 0.034 Uiso 1 1 d D U .
H14D H 0.482(2) 0.369(3) 0.081(3) 0.034 Uiso 1 1 d D U .
O15 O 0.0174(2) 0.6046(2) 0.71779(19) 0.0228(5) Uani 1 1 d D . .
H15C H 0.061(2) 0.668(2) 0.717(3) 0.027 Uiso 1 1 d D U .
H15D H -0.049(2) 0.617(3) 0.730(3) 0.027 Uiso 1 1 d D U .
O16 O 0.1463(3) 0.6109(3) 0.4628(3) 0.0540(9) Uani 1 1 d D . .
H16C H 0.203(3) 0.599(4) 0.436(3) 0.065 Uiso 1 1 d D U .
H16D H 0.082(2) 0.559(3) 0.430(3) 0.065 Uiso 1 1 d D U .
P1 P 1.17907(7) 0.90770(7) 0.68052(6) 0.01382(19) Uani 1 1 d . . .
P2 P 0.70743(7) 0.64150(7) 0.21495(6) 0.01273(18) Uani 1 1 d . . .
P3 P 0.67671(7) 0.54732(7) 0.72086(6) 0.01266(18) Uani 1 1 d . . .

loop_
_atom_site_aniso_label
_atom_site_aniso_U_11
_atom_site_aniso_U_22
_atom_site_aniso_U_33
_atom_site_aniso_U_23
_atom_site_aniso_U_13
_atom_site_aniso_U_12
C1 0.0116(16) 0.0140(17) 0.0173(16) 0.0057(13) -0.0002(13) 0.0022(13)
C2 0.0126(17) 0.0204(18) 0.0171(15) 0.0095(14) 0.0073(13) 0.0049(14)
C3 0.0163(17) 0.0130(17) 0.0149(15) 0.0048(13) -0.0006(13) 0.0062(13)
C4 0.0143(17) 0.0114(16) 0.0183(16) 0.0058(13) 0.0001(13) 0.0011(13)
C5 0.0147(17) 0.0156(17) 0.0190(16) 0.0113(14) 0.0046(13) 0.0092(14)
C6 0.0159(17) 0.0126(17) 0.0131(15) 0.0049(13) 0.0006(13) 0.0043(13)
C7 0.0146(17) 0.0112(16) 0.0177(15) 0.0027(13) 0.0022(13) 0.0024(13)
C8 0.0201(18) 0.0155(17) 0.0149(15) 0.0029(13) 0.0047(13) 0.0045(14)
C9 0.0121(16) 0.0168(17) 0.0202(16) 0.0091(14) 0.0042(13) 0.0041(13)
C10 0.0140(17) 0.0211(18) 0.0175(16) 0.0040(14) 0.0052(13) 0.0049(14)
C11 0.0159(17) 0.0166(18) 0.0165(16) -0.0005(14) 0.0059(13) 0.0050(14)
C12 0.0136(16) 0.0138(17) 0.0097(14) 0.0035(13) 0.0000(12) 0.0020(13)
C13 0.0091(16) 0.0131(17) 0.0178(15) 0.0056(13) 0.0029(12) 0.0014(13)
C14 0.0164(17) 0.0129(16) 0.0113(14) 0.0030(13) 0.0038(12) 0.0052(13)
C15 0.0125(17) 0.0171(18) 0.0239(17) 0.0091(14) 0.0048(13) 0.0053(14)
C16 0.0162(17) 0.0146(17) 0.0171(16) 0.0042(13) 0.0050(13) 0.0049(14)
C17 0.0122(16) 0.0133(17) 0.0139(15) 0.0052(13) 0.0005(12) 0.0043(13)
C18 0.0152(17) 0.0138(17) 0.0162(15) 0.0064(13) 0.0018(13) 0.0029(14)
C19 0.0181(18) 0.0198(18) 0.0141(15) 0.0058(14) 0.0021(13) 0.0072(14)
C20 0.0193(19) 0.025(2) 0.0322(19) 0.0189(16) 0.0097(15) 0.0095(15)
C21 0.0154(18) 0.023(2) 0.0347(19) 0.0185(16) 0.0099(15) 0.0032(15)
C22 0.0111(16) 0.0152(16) 0.0171(15) 0.0028(13) 0.0056(12) 0.0017(13)
C23 0.018(2) 0.016(2) 0.072(3) 0.0096(19) 0.0200(19) 0.0072(16)
C24 0.0145(19) 0.0126(19) 0.060(3) -0.0002(17) 0.0152(17) -0.0018(15)
Co1 0.0102(3) 0.0092(3) 0.0091(3) 0.0015(2) 0.0017(2) 0.0011(2)
Co2 0.0073(3) 0.0136(3) 0.0133(3) 0.0026(2) 0.0029(2) 0.0025(2)
N1 0.0146(14) 0.0124(14) 0.0111(12) 0.0014(11) 0.0009(11) 0.0015(11)
N2 0.0131(14) 0.0103(14) 0.0198(14) 0.0004(12) -0.0024(11) 0.0008(11)
N3 0.0128(14) 0.0171(15) 0.0179(13) 0.0020(12) 0.0052(11) 0.0033(12)
O1 0.0117(12) 0.0136(12) 0.0242(12) 0.0044(10) 0.0009(9) 0.0001(9)
O2 0.0165(12) 0.0215(13) 0.0218(11) 0.0115(10) -0.0022(9) 0.0000(10)
O3 0.0204(13) 0.0170(12) 0.0211(12) 0.0023(10) 0.0095(10) 0.0037(11)
O4 0.0116(11) 0.0156(12) 0.0178(11) 0.0024(9) 0.0061(9) 0.0016(9)
O5 0.0163(12) 0.0176(12) 0.0141(10) 0.0035(9) 0.0051(9) 0.0024(9)
O6 0.0164(13) 0.0117(13) 0.0386(14) 0.0078(11) 0.0090(11) 0.0017(10)
O7 0.0235(13) 0.0106(11) 0.0222(12) -0.0005(9) 0.0085(10) -0.0011(10)
O8 0.0143(12) 0.0216(13) 0.0152(11) 0.0082(10) 0.0011(9) -0.0005(10)
O9 0.0224(13) 0.0150(13) 0.0253(12) 0.0050(10) 0.0148(10) -0.0020(10)
O10 0.0173(13) 0.0193(12) 0.0110(11) 0.0064(10) 0.0065(9) 0.0076(10)
O11 0.0177(13) 0.0204(13) 0.0166(11) 0.0084(10) 0.0056(10) 0.0068(10)
O12 0.0166(13) 0.0147(12) 0.0166(12) 0.0037(10) -0.0001(9) 0.0012(10)
O13 0.0148(12) 0.0167(13) 0.0210(12) 0.0029(10) -0.0005(9) 0.0039(10)
O14 0.0224(15) 0.0140(13) 0.0414(15) 0.0008(11) 0.0108(12) 0.0023(11)
O15 0.0176(13) 0.0249(14) 0.0319(13) 0.0166(12) 0.0091(11) 0.0062(11)
O16 0.0395(19) 0.0304(18) 0.074(2) -0.0126(15) 0.0314(17) 0.0016(14)
P1 0.0106(4) 0.0123(4) 0.0162(4) 0.0045(3) 0.0014(3) 0.0007(3)
P2 0.0111(4) 0.0116(4) 0.0138(4) 0.0023(3) 0.0045(3) 0.0015(3)
P3 0.0132(4) 0.0113(4) 0.0131(4) 0.0038(3) 0.0048(3) 0.0019(3)

loop_
_atom_type_symbol
_atom_type_description
_atom_type_scat_dispersion_real
_atom_type_scat_dispersion_imag
_atom_type_scat_source
C C 0.0033 0.0016 'International Tables Vol C Tables 4.2.6.8 and 6.1.1.4'
H H 0.0000 0.0000 'International Tables Vol C Tables 4.2.6.8 and 6.1.1.4'
N N 0.0061 0.0033 'International Tables Vol C Tables 4.2.6.8 and 6.1.1.4'
O O 0.0106 0.0060 'International Tables Vol C Tables 4.2.6.8 and 6.1.1.4'
P P 0.1023 0.0942 'International Tables Vol C Tables 4.2.6.8 and 6.1.1.4'
Co Co 0.3494 0.9721 'International Tables Vol C Tables 4.2.6.8 and 6.1.1.4'

loop_
_geom_angle_atom_site_label_1
_geom_angle_atom_site_label_2
_geom_angle_atom_site_label_3
_geom_angle
_geom_angle_site_symmetry_1
_geom_angle_site_symmetry_3
C6 C1 C2 118.6(3) . .
C6 C1 C7 120.6(3) . .
C2 C1 C7 120.9(3) . .
C3 C2 C1 121.6(3) . .
C3 C2 H2 119.2 . .
C1 C2 H2 119.2 . .
C2 C3 C4 119.0(3) . .
C2 C3 C8 120.3(3) . .
C4 C3 C8 120.7(3) . .
C3 C4 C5 120.8(3) . .
C3 C4 H4 119.6 . .
C5 C4 H4 119.6 . .
C6 C5 C4 118.7(3) . .
C6 C5 C9 121.3(3) . .
C4 C5 C9 119.9(3) . .
C1 C6 C5 121.3(3) . .
C1 C6 H6 119.3 . .
C5 C6 H6 119.3 . .
C1 C7 P1 116.3(2) . .
C1 C7 H7A 108.2 . .
P1 C7 H7A 108.2 . .
C1 C7 H7B 108.2 . .
P1 C7 H7B 108.2 . .
H7A C7 H7B 107.4 . .
C3 C8 P2 116.0(2) . .
C3 C8 H8A 108.3 . .
P2 C8 H8A 108.3 . .
C3 C8 H8B 108.3 . .
P2 C8 H8B 108.3 . .
H8A C8 H8B 107.4 . .
C5 C9 P3 110.9(2) . .
C5 C9 H9A 109.5 . .
P3 C9 H9A 109.5 . .
C5 C9 H9B 109.5 . .
P3 C9 H9B 109.5 . .
H9A C9 H9B 108.1 . .
N1 C10 C11 123.0(3) . .
N1 C10 H10 118.5 . .
C11 C10 H10 118.5 . .
C10 C11 C12 119.4(3) . .
C10 C11 H11 120.3 . .
C12 C11 H11 120.3 . .
C11 C12 C13 117.6(3) . .
C11 C12 C17 120.9(3) . .
C13 C12 C17 121.5(3) . .
C14 C13 C12 119.2(3) . .
C14 C13 H13 120.4 . .
C12 C13 H13 120.4 . .
N1 C14 C13 123.1(3) . .
N1 C14 H14 118.4 . .
C13 C14 H14 118.4 . .
N2 C15 C16 120.5(3) . .
N2 C15 H15 119.8 . .
C16 C15 H15 119.8 . .
C15 C16 C17 119.0(3) . .
C15 C16 H16 120.5 . .
C17 C16 H16 120.5 . .
C18 C17 C16 118.8(3) . .
C18 C17 C12 120.9(3) . .
C16 C17 C12 120.3(3) . .
C19 C18 C17 119.9(3) . .
C19 C18 H18 120.1 . .
C17 C18 H18 120.1 . .
N2 C19 C18 120.0(3) . .
N2 C19 H19 120.0 . .
C18 C19 H19 120.0 . .
N3 C20 C21 123.5(3) . .
N3 C20 H20 118.2 . .
C21 C20 H20 118.2 . .
C20 C21 C22 120.2(3) . .
C20 C21 H21 119.9 . .
C22 C21 H21 119.9 . .
C21 C22 C23 116.1(3) . .
C21 C22 C22 123.1(3) . 2
C23 C22 C22 120.8(4) . 2
C24 C23 C22 119.9(3) . .
C24 C23 H23 120.1 . .
C22 C23 H23 120.1 . .
N3 C24 C23 124.3(3) . .
N3 C24 H24 117.9 . .
C23 C24 H24 117.9 . .
O10 Co1 O10 180.0 . 2_565
O10 Co1 O11 93.09(9) . 2_565
O10 Co1 O11 86.91(9) 2_565 2_565
O10 Co1 O11 86.91(9) . .
O10 Co1 O11 93.09(9) 2_565 .
O11 Co1 O11 180.0 2_565 .
O10 Co1 N1 91.18(9) . 2_565
O10 Co1 N1 88.82(9) 2_565 2_565
O11 Co1 N1 92.98(9) 2_565 2_565
O11 Co1 N1 87.02(9) . 2_565
O10 Co1 N1 88.82(9) . .
O10 Co1 N1 91.18(9) 2_565 .
O11 Co1 N1 87.02(9) 2_565 .
O11 Co1 N1 92.98(9) . .
N1 Co1 N1 180.0 2_565 .
O12 Co2 O12 180.0 2_655 .
O12 Co2 O13 89.08(8) 2_655 2_655
O12 Co2 O13 90.92(8) . 2_655
O12 Co2 O13 90.92(8) 2_655 .
O12 Co2 O13 89.08(8) . .
O13 Co2 O13 180.0 2_655 .
O12 Co2 N3 91.92(9) 2_655 2_655
O12 Co2 N3 88.08(9) . 2_655
O13 Co2 N3 91.73(9) 2_655 2_655
O13 Co2 N3 88.27(9) . 2_655
O12 Co2 N3 88.08(9) 2_655 .
O12 Co2 N3 91.92(9) . .
O13 Co2 N3 88.27(9) 2_655 .
O13 Co2 N3 91.73(9) . .
N3 Co2 N3 180.0 2_655 .
C14 N1 C10 117.4(3) . .
C14 N1 Co1 120.7(2) . .
C10 N1 Co1 120.7(2) . .
C19 N2 C15 121.9(3) . .
C19 N2 H2E 119(2) . .
C15 N2 H2E 119(2) . .
C24 N3 C20 116.0(3) . .
C24 N3 Co2 120.5(2) . .
C20 N3 Co2 122.6(2) . .
P1 O3 H3C 118(2) . .
P2 O6 H6C 118(3) . .
P3 O9 H9C 124(2) . .
Co1 O10 H10C 117(2) . .
Co1 O10 H10D 106(2) . .
H10C O10 H10D 117(3) . .
Co1 O11 H11C 120(2) . .
Co1 O11 H11D 115(2) . .
H11C O11 H11D 109(2) . .
Co2 O12 H12C 113(2) . .
Co2 O12 H12D 117(2) . .
H12C O12 H12D 112(3) . .
Co2 O13 H13C 117(2) . .
Co2 O13 H13D 119(2) . .
H13C O13 H13D 109(2) . .
H14C O14 H14D 108(3) . .
H15C O15 H15D 109(3) . .
H16C O16 H16D 113(3) . .
O2 P1 O1 116.10(12) . .
O2 P1 O3 110.68(13) . .
O1 P1 O3 106.58(12) . .
O2 P1 C7 111.75(13) . .
O1 P1 C7 106.18(13) . .
O3 P1 C7 104.78(13) . .
O4 P2 O5 116.36(12) . .
O4 P2 O6 110.69(13) . .
O5 P2 O6 108.39(12) . .
O4 P2 C8 110.35(13) . .
O5 P2 C8 105.63(14) . .
O6 P2 C8 104.70(14) . .
O8 P3 O7 115.09(13) . .
O8 P3 O9 108.82(12) . .
O7 P3 O9 111.81(12) . .
O8 P3 C9 107.06(13) . .
O7 P3 C9 108.32(14) . .
O9 P3 C9 105.16(14) . .

loop_
_geom_bond_atom_site_label_1
_geom_bond_atom_site_label_2
_geom_bond_distance
_geom_bond_site_symmetry_2
C1 C6 1.388(4) .
C1 C2 1.391(4) .
C1 C7 1.514(4) .
C2 C3 1.389(4) .
C2 H2 0.9500 .
C3 C4 1.390(4) .
C3 C8 1.517(4) .
C4 C5 1.397(4) .
C4 H4 0.9500 .
C5 C6 1.397(4) .
C5 C9 1.508(4) .
C6 H6 0.9500 .
C7 P1 1.819(3) .
C7 H7A 0.9900 .
C7 H7B 0.9900 .
C8 P2 1.812(3) .
C8 H8A 0.9900 .
C8 H8B 0.9900 .
C9 P3 1.805(3) .
C9 H9A 0.9900 .
C9 H9B 0.9900 .
C10 N1 1.347(4) .
C10 C11 1.372(4) .
C10 H10 0.9500 .
C11 C12 1.390(4) .
C11 H11 0.9500 .
C12 C13 1.393(4) .
C12 C17 1.484(4) .
C13 C14 1.378(4) .
C13 H13 0.9500 .
C14 N1 1.336(4) .
C14 H14 0.9500 .
C15 N2 1.339(4) .
C15 C16 1.375(4) .
C15 H15 0.9500 .
C16 C17 1.395(4) .
C16 H16 0.9500 .
C17 C18 1.391(4) .
C18 C19 1.367(4) .
C18 H18 0.9500 .
C19 N2 1.338(4) .
C19 H19 0.9500 .
C20 N3 1.339(4) .
C20 C21 1.377(5) .
C20 H20 0.9500 .
C21 C22 1.385(5) .
C21 H21 0.9500 .
C22 C23 1.393(4) .
C22 C22 1.487(6) 2
C23 C24 1.368(5) .
C23 H23 0.9500 .
C24 N3 1.333(4) .
C24 H24 0.9500 .
Co1 O10 2.091(2) .
Co1 O10 2.091(2) 2_565
Co1 O11 2.109(2) 2_565
Co1 O11 2.109(2) .
Co1 N1 2.147(2) 2_565
Co1 N1 2.147(2) .
Co2 O12 2.105(2) 2_655
Co2 O12 2.105(2) .
Co2 O13 2.117(2) 2_655
Co2 O13 2.117(2) .
Co2 N3 2.152(3) 2_655
Co2 N3 2.152(3) .
N2 H2E 0.89(3) .
O1 P1 1.516(2) .
O2 P1 1.497(2) .
O3 P1 1.576(2) .
O3 H3C 0.812(18) .
O4 P2 1.507(2) .
O5 P2 1.517(2) .
O6 P2 1.567(2) .
O6 H6C 0.819(18) .
O7 P3 1.509(2) .
O8 P3 1.502(2) .
O9 P3 1.567(2) .
O9 H9C 0.824(18) .
O10 H10C 0.796(17) .
O10 H10D 0.793(16) .
O11 H11C 0.814(17) .
O11 H11D 0.830(17) .
O12 H12C 0.814(17) .
O12 H12D 0.807(17) .
O13 H13C 0.824(17) .
O13 H13D 0.815(17) .
O14 H14C 0.826(17) .
O14 H14D 0.823(18) .
O15 H15C 0.816(17) .
O15 H15D 0.828(17) .
O16 H16C 0.809(18) .
O16 H16D 0.803(18) .
